data_4001155
loop_
_publ_author_name
'Ubic, Rick'
'Subodh, Ganesanpotti'
'Sebastian, Mailadil T.'
'Gout, Delphine'
'Proffen, Thomas'

_publ_section_title
;
 Structure of Compounds in the Sr1--3x/2CexTiO3Homologous Series
;
_journal_issue 9
_journal_name_full 'Chemistry of Materials'
_journal_page_first 3127
_journal_paper_doi 10.1021/cm703659f
_journal_volume 20
_journal_year 2008
_chemical_formula_sum 'Ce0.167 O3 Sr0.744 Ti'
_chemical_formula_weight 184.46
_space_group_IT_number 167
_symmetry_Int_Tables_number 167
_symmetry_space_group_name_Hall '-R 3 2"c'
_symmetry_space_group_name_H-M 'R -3 c :H'
_audit_creation_date 07-10-12
_audit_creation_method 'Created with Diamond (www.crystalimpact.com)'
_audit_update_record 07-10-12
_cell_angle_alpha 90.000
_cell_angle_beta 90.000
_cell_angle_gamma 120.000
_cell_formula_units_Z 6
_cell_length_a 5.5062
_cell_length_b 5.5062
_cell_length_c 13.4989
_cell_volume 354.432
_exptl_crystal_density_diffrn 5.185
_cod_data_source_file cm703659f-file002.cif
_cod_data_source_block (I)
_cod_original_cell_volume 354.4
_cod_original_sg_symbol_Hall -R_3_2"c
_cod_original_sg_symbol_H-M 'R -3 c'
_cod_original_formula_sum 'Ce0.167 O3 Sr0.744 Ti1'
_cod_database_code 4001155

loop_
_symmetry_equiv_pos_site_id
_symmetry_equiv_pos_as_xyz
1 'x, y, z'
2 '-y, x-y, z'
3 '-x+y, -x, z'
4 'x-y, -y, 1/2 -z'
5 '-x, -x+y, 1/2 -z'
6 'y, x, 1/2 -z'
7 '-x, -y, -z'
8 'y, -x+y, -z'
9 'x-y, x, -z'
10 '-x+y, y, 1/2+z'
11 'x, x-y, 1/2+z'
12 '-y, -x, 1/2+z'
13 '2/3+x, 1/3+y, 1/3+z'
14 '2/3-y, 1/3+x-y, 1/3+z'
15 '2/3-x+y, 1/3-x, 1/3+z'
16 '2/3+x-y, 1/3-y, 5/6-z'
17 '2/3-x, 1/3-x+y, 5/6-z'
18 '2/3+y, 1/3+x, 5/6-z'
19 '2/3-x, 1/3-y, 1/3-z'
20 '2/3+y, 1/3-x+y, 1/3-z'
21 '2/3+x-y, 1/3+x, 1/3-z'
22 '2/3-x+y, 1/3+y, 5/6+z'
23 '2/3+x, 1/3+x-y, 5/6+z'
24 '2/3-y, 1/3-x, 5/6+z'
25 '1/3+x, 2/3+y, 2/3+z'
26 '1/3-y, 2/3+x-y, 2/3+z'
27 '1/3-x+y, 2/3-x, 2/3+z'
28 '1/3+x-y, 2/3-y, 1+1/6-z'
29 '1/3-x, 2/3-x+y, 1+ 1/6 -z'
30 '1/3+y, 2/3+x, 1 + 1/6-z'
31 '1/3-x, 2/3-y, 2/3-z'
32 '1/3+y, 2/3-x+y, 2/3-z'
33 '1/3+x-y, 2/3+x, 2/3-z'
34 '1/3-x+y, 2/3+y, 1 + 1/6+z'
35 '1/3+x, 2/3+x-y, 1 + 1/6+z'
36 '1/3-y, 2/3-x, 1 + 1/6+z'

loop_
_atom_site_label
_atom_site_type_symbol
_atom_site_fract_x
_atom_site_fract_y
_atom_site_fract_z
_atom_site_occupancy
_atom_site_symmetry_multiplicity
_atom_site_Wyckoff_symbol
_atom_site_calc_flag
_atom_site_thermal_displace_type
_atom_site_U_iso_or_equiv
Sr1 Sr 0.0000 0.0000 0.2500 0.744 6 a d Uiso 0.00810
Ce1 Ce 0.0000 0.0000 0.2500 0.167 6 a d Uiso 0.00810
Ti1 Ti 0.0000 0.0000 0.0000 1.000 6 b d Uiso 0.00620
O1 O -0.1803 0.1530 -0.0833 1.000 18 e d Uiso 0.01190

loop_
_atom_type_symbol
_atom_type_radius_bond
Sr 1.200
Ce 1.200
Ti 1.200
O 1.200
